data_7154340
loop_
_publ_author_name
'Handa, Sachin'
'Subramanium, Sri S.'
'Ruch, Aaron A.'
'Tanski, Joseph M.'
'Slaughter, LeGrande M'

_publ_section_title
;
 Ligand- and Br\/onsted acid/base-switchable reaction pathways in
 gold(i)-catalyzed cycloisomerizations of allenoic acids.
;
_journal_issue 13
_journal_name_full 'Organic &amp; biomolecular chemistry'
_journal_page_first 3936
_journal_page_last 3949
_journal_paper_doi 10.1039/c4ob02640c
_journal_volume 13
_journal_year 2015
_chemical_formula_moiety 'C23 H24 O2'
_chemical_formula_sum 'C23 H24 O2'
_chemical_formula_weight 332.42
_chemical_melting_point 368.5(15)
_chemical_name_systematic 5-(cyclohexylidenemethyl)-3,3-diphenyldihydrofuran-2(3H)-one
_space_group_crystal_system monoclinic
_space_group_IT_number 14
_space_group_name_Hall '-P 2ybc'
_space_group_name_H-M_alt 'P 1 21/c 1'
_symmetry_space_group_name_Hall '-P 2ybc'
_symmetry_space_group_name_H-M 'P 1 21/c 1'
_atom_sites_solution_hydrogens geom
_audit_creation_method SHELXL-2013
_audit_update_record
;
2014-04-14 deposited with the CCDC.
2015-02-17 downloaded from the CCDC.
;
_cell_angle_alpha 90
_cell_angle_beta 100.1728(4)
_cell_angle_gamma 90
_cell_formula_units_Z 4
_cell_length_a 10.28820(10)
_cell_length_b 10.08340(10)
_cell_length_c 17.6278(2)
_cell_measurement_reflns_used 9853
_cell_measurement_temperature 125(2)
_cell_measurement_theta_max 68.75
_cell_measurement_theta_min 5.07
_cell_volume 1799.96(3)
_computing_cell_refinement 'Bruker SAINT'
_computing_data_collection 'Bruker APEX2'
_computing_data_reduction 'Bruker SAINT'
_computing_molecular_graphics 'Bruker SHELXTL (XP)'
_computing_publication_material 'Bruker SHELXTL (XCIF)'
_computing_structure_refinement 'SHELXL-2013 (Sheldrick, 2013)'
_computing_structure_solution 'SHELXS-97 (Sheldrick, 2008)'
_diffrn_ambient_temperature 125(2)
_diffrn_detector_area_resol_mean 0.75
_diffrn_measured_fraction_theta_full 0.997
_diffrn_measured_fraction_theta_max 0.997
_diffrn_measurement_device_type 'Bruker SMART APEX II CCD'
_diffrn_measurement_method 'phi and omega scans'
_diffrn_radiation_collimation 'focusing mirrors'
_diffrn_radiation_probe x-ray
_diffrn_radiation_type CuK\a
_diffrn_radiation_wavelength 1.54178
_diffrn_reflns_av_R_equivalents 0.0240
_diffrn_reflns_av_unetI/netI 0.0170
_diffrn_reflns_Laue_measured_fraction_full 0.997
_diffrn_reflns_Laue_measured_fraction_max 0.997
_diffrn_reflns_limit_h_max 12
_diffrn_reflns_limit_h_min -12
_diffrn_reflns_limit_k_max 11
_diffrn_reflns_limit_k_min -11
_diffrn_reflns_limit_l_max 18
_diffrn_reflns_limit_l_min -20
_diffrn_reflns_number 26227
_diffrn_reflns_point_group_measured_fraction_full 0.997
_diffrn_reflns_point_group_measured_fraction_max 0.997
_diffrn_reflns_theta_full 66.595
_diffrn_reflns_theta_max 66.595
_diffrn_reflns_theta_min 4.366
_diffrn_standards_decay_% N/A
_diffrn_standards_interval_count N/A
_diffrn_standards_interval_time N/A
_diffrn_standards_number 0
_exptl_absorpt_coefficient_mu 0.598
_exptl_absorpt_correction_T_max 0.865
_exptl_absorpt_correction_T_min 0.796
_exptl_absorpt_correction_type multi-scan
_exptl_absorpt_process_details 'Bruker SADABS'
_exptl_crystal_colour colourless
_exptl_crystal_density_diffrn 1.227
_exptl_crystal_density_meas ?
_exptl_crystal_description block
_exptl_crystal_F_000 712
_exptl_crystal_recrystallization_method 'slow diff of pentane into ether/dichloromethane soln'
_exptl_crystal_size_max 0.400
_exptl_crystal_size_mid 0.250
_exptl_crystal_size_min 0.250
_refine_diff_density_max 0.284
_refine_diff_density_min -0.203
_refine_diff_density_rms 0.033
_refine_ls_extinction_coef 0.0029(4)
_refine_ls_extinction_expression Fc^*^=kFc[1+0.001xFc^2^\l^3^/sin(2\q)]^-1/4^
_refine_ls_extinction_method SHELXL
_refine_ls_goodness_of_fit_ref 1.043
_refine_ls_hydrogen_treatment constr
_refine_ls_matrix_type full
_refine_ls_number_parameters 227
_refine_ls_number_reflns 3169
_refine_ls_number_restraints 0
_refine_ls_restrained_S_all 1.043
_refine_ls_R_factor_all 0.0349
_refine_ls_R_factor_gt 0.0345
_refine_ls_shift/su_max 0.000
_refine_ls_shift/su_mean 0.000
_refine_ls_structure_factor_coef Fsqd
_refine_ls_weighting_details 'w=1/[\s^2^(Fo^2^)+(0.0348P)^2^+0.7764P] where P=(Fo^2^+2Fc^2^)/3'
_refine_ls_weighting_scheme calc
_refine_ls_wR_factor_gt 0.0841
_refine_ls_wR_factor_ref 0.0844
_reflns_Friedel_coverage 0.000
_reflns_number_gt 3122
_reflns_number_total 3169
_reflns_threshold_expression 'I > 2\s(I)'
_cod_data_source_file c4ob02640c2.cif
_cod_data_source_block cmpd2a_sh009
_cod_depositor_comments
;
The following automatic conversions were performed:

'_chemical_melting_point' value '367-370' was changed to '368.5(15)'
- the average value was taken and precision was estimated.

'_exptl_crystal_density_meas' value 'not measured' was changed to '?'
- the value is perceived as not measured.

Automatic conversion script
Id: cif_fix_values 3008 2015-01-20 13:52:24Z robertas 

 Adding full bibliography for 7154340--7154342.cif.
;
_cod_database_code 7154340
_shelx_space_group_comment
; 
The symmetry employed for this shelxl refinement is uniquely defined 
by the following loop, which should always be used as a source of 
symmetry information in preference to the above space-group names. 
They are only intended as comments. 
;
_shelx_estimated_absorpt_t_min 0.796
_shelx_estimated_absorpt_t_max 0.865
_shelxl_version_number 2013-4

loop_
_space_group_symop_operation_xyz
'x, y, z'
'-x, y+1/2, -z+1/2'
'-x, -y, -z'
'x, -y-1/2, z-1/2'

loop_
_atom_site_label
_atom_site_type_symbol
_atom_site_fract_x
_atom_site_fract_y
_atom_site_fract_z
_atom_site_U_iso_or_equiv
_atom_site_adp_type
_atom_site_occupancy
_atom_site_site_symmetry_order
_atom_site_calc_flag
_atom_site_refinement_flags_posn
_atom_site_refinement_flags_adp
O1 O 0.96731(8) 0.41437(8) 0.33833(5) 0.0250(2) Uani 1 1 d . .
C2 C 0.87425(11) 0.42403(11) 0.27439(6) 0.0203(2) Uani 1 1 d . .
O2 O 0.86556(8) 0.52105(8) 0.23419(5) 0.0271(2) Uani 1 1 d . .
C3 C 0.78677(10) 0.29920(11) 0.26454(6) 0.0185(2) Uani 1 1 d . .
C4 C 0.87716(11) 0.20106(11) 0.31577(6) 0.0209(3) Uani 1 1 d . .
H4A H 0.8247 0.1334 0.3377 0.025 Uiso 1 1 calc R U
H4B H 0.9376 0.1559 0.2862 0.025 Uiso 1 1 calc R U
C5 C 0.95365(11) 0.28798(12) 0.37891(7) 0.0227(3) Uani 1 1 d . .
H5 H 0.9013 0.3019 0.4210 0.027 Uiso 1 1 calc R U
C6 C 1.08790(11) 0.23616(12) 0.41152(7) 0.0239(3) Uani 1 1 d . .
H6 H 1.1337 0.1917 0.3767 0.029 Uiso 1 1 calc R U
C7 C 1.15013(11) 0.24578(12) 0.48431(7) 0.0231(3) Uani 1 1 d . .
C8 C 1.09945(13) 0.31396(13) 0.54927(7) 0.0294(3) Uani 1 1 d . .
H8A H 1.0078 0.3444 0.5309 0.035 Uiso 1 1 calc R U
H8B H 1.1545 0.3929 0.5656 0.035 Uiso 1 1 calc R U
C9 C 1.10211(13) 0.22116(14) 0.61848(7) 0.0333(3) Uani 1 1 d . .
H9A H 1.0775 0.2717 0.6620 0.040 Uiso 1 1 calc R U
H9B H 1.0362 0.1497 0.6045 0.040 Uiso 1 1 calc R U
C10 C 1.23837(14) 0.15988(13) 0.64361(7) 0.0312(3) Uani 1 1 d . .
H10A H 1.3023 0.2304 0.6635 0.037 Uiso 1 1 calc R U
H10B H 1.2352 0.0960 0.6859 0.037 Uiso 1 1 calc R U
C11 C 1.28474(13) 0.08895(13) 0.57691(7) 0.0293(3) Uani 1 1 d . .
H11A H 1.2259 0.0128 0.5603 0.035 Uiso 1 1 calc R U
H11B H 1.3752 0.0543 0.5942 0.035 Uiso 1 1 calc R U
C12 C 1.28419(12) 0.18331(13) 0.50884(7) 0.0272(3) Uani 1 1 d . .
H12A H 1.3509 0.2537 0.5237 0.033 Uiso 1 1 calc R U
H12B H 1.3086 0.1337 0.4650 0.033 Uiso 1 1 calc R U
C13 C 0.65988(10) 0.32606(11) 0.29716(6) 0.0181(2) Uani 1 1 d . .
C14 C 0.57368(11) 0.22006(12) 0.30091(6) 0.0217(2) Uani 1 1 d . .
H14 H 0.5958 0.1343 0.2848 0.026 Uiso 1 1 calc R U
C15 C 0.45637(11) 0.23872(12) 0.32782(7) 0.0248(3) Uani 1 1 d . .
H15 H 0.3982 0.1660 0.3295 0.030 Uiso 1 1 calc R U
C16 C 0.42346(11) 0.36319(13) 0.35232(7) 0.0251(3) Uani 1 1 d . .
H16 H 0.3433 0.3757 0.3711 0.030 Uiso 1 1 calc R U
C17 C 0.50797(12) 0.46866(12) 0.34919(7) 0.0242(3) Uani 1 1 d . .
H17 H 0.4860 0.5539 0.3661 0.029 Uiso 1 1 calc R U
C18 C 0.62540(11) 0.45053(11) 0.32125(6) 0.0210(2) Uani 1 1 d . .
H18 H 0.6824 0.5239 0.3187 0.025 Uiso 1 1 calc R U
C19 C 0.75049(10) 0.26201(11) 0.17919(6) 0.0188(2) Uani 1 1 d . .
C20 C 0.79419(11) 0.14608(12) 0.14937(7) 0.0223(3) Uani 1 1 d . .
H20 H 0.8479 0.0858 0.1826 0.027 Uiso 1 1 calc R U
C21 C 0.75974(12) 0.11756(13) 0.07100(7) 0.0265(3) Uani 1 1 d . .
H21 H 0.7898 0.0377 0.0513 0.032 Uiso 1 1 calc R U
C22 C 0.68233(12) 0.20432(13) 0.02184(7) 0.0281(3) Uani 1 1 d . .
H22 H 0.6600 0.1850 -0.0316 0.034 Uiso 1 1 calc R U
C23 C 0.63746(12) 0.31971(13) 0.05117(7) 0.0277(3) Uani 1 1 d . .
H23 H 0.5839 0.3797 0.0177 0.033 Uiso 1 1 calc R U
C24 C 0.67037(11) 0.34798(12) 0.12918(7) 0.0243(3) Uani 1 1 d . .
H24 H 0.6381 0.4267 0.1489 0.029 Uiso 1 1 calc R U

loop_
_atom_site_aniso_label
_atom_site_aniso_U_11
_atom_site_aniso_U_22
_atom_site_aniso_U_33
_atom_site_aniso_U_23
_atom_site_aniso_U_13
_atom_site_aniso_U_12
O1 0.0235(4) 0.0242(4) 0.0257(4) -0.0007(3) 0.0001(3) -0.0040(3)
C2 0.0198(5) 0.0226(6) 0.0193(5) -0.0016(5) 0.0057(4) -0.0011(4)
O2 0.0312(5) 0.0239(4) 0.0265(4) 0.0047(4) 0.0059(3) -0.0052(3)
C3 0.0193(5) 0.0186(5) 0.0177(5) 0.0004(4) 0.0038(4) -0.0008(4)
C4 0.0209(6) 0.0211(6) 0.0204(6) 0.0012(4) 0.0025(4) 0.0003(4)
C5 0.0234(6) 0.0252(6) 0.0198(6) 0.0004(5) 0.0044(4) -0.0006(5)
C6 0.0222(6) 0.0283(6) 0.0219(6) -0.0009(5) 0.0062(5) 0.0007(5)
C7 0.0228(6) 0.0237(6) 0.0229(6) 0.0006(5) 0.0043(5) -0.0028(5)
C8 0.0302(6) 0.0331(7) 0.0233(6) -0.0050(5) 0.0001(5) 0.0055(5)
C9 0.0386(7) 0.0405(8) 0.0221(6) -0.0056(5) 0.0087(5) 0.0009(6)
C10 0.0421(7) 0.0286(7) 0.0210(6) 0.0015(5) 0.0003(5) -0.0026(6)
C11 0.0304(6) 0.0282(7) 0.0280(6) 0.0029(5) 0.0019(5) 0.0026(5)
C12 0.0239(6) 0.0325(7) 0.0251(6) 0.0017(5) 0.0037(5) 0.0008(5)
C13 0.0193(5) 0.0220(6) 0.0121(5) 0.0017(4) 0.0009(4) 0.0005(4)
C14 0.0247(6) 0.0209(6) 0.0196(5) -0.0011(4) 0.0044(4) -0.0014(5)
C15 0.0245(6) 0.0280(6) 0.0223(6) 0.0020(5) 0.0055(5) -0.0048(5)
C16 0.0213(6) 0.0338(7) 0.0211(6) 0.0035(5) 0.0063(4) 0.0032(5)
C17 0.0274(6) 0.0237(6) 0.0215(6) 0.0007(5) 0.0044(5) 0.0058(5)
C18 0.0226(6) 0.0199(6) 0.0198(5) 0.0016(4) 0.0021(4) -0.0008(4)
C19 0.0168(5) 0.0224(6) 0.0181(5) -0.0008(4) 0.0052(4) -0.0042(4)
C20 0.0199(5) 0.0249(6) 0.0226(6) -0.0009(5) 0.0054(4) -0.0012(5)
C21 0.0262(6) 0.0300(6) 0.0255(6) -0.0084(5) 0.0108(5) -0.0044(5)
C22 0.0256(6) 0.0417(7) 0.0179(6) -0.0051(5) 0.0061(5) -0.0088(5)
C23 0.0251(6) 0.0366(7) 0.0203(6) 0.0034(5) 0.0011(5) -0.0016(5)
C24 0.0244(6) 0.0260(6) 0.0226(6) -0.0010(5) 0.0038(5) 0.0009(5)

loop_
_atom_type_symbol
_atom_type_description
_atom_type_scat_dispersion_real
_atom_type_scat_dispersion_imag
_atom_type_scat_source
C C 0.0181 0.0091 'International Tables Vol C Tables 4.2.6.8 and 6.1.1.4'
H H 0.0000 0.0000 'International Tables Vol C Tables 4.2.6.8 and 6.1.1.4'
O O 0.0492 0.0322 'International Tables Vol C Tables 4.2.6.8 and 6.1.1.4'

loop_
_geom_angle_atom_site_label_1
_geom_angle_atom_site_label_2
_geom_angle_atom_site_label_3
_geom_angle
C2 O1 C5 110.63(8)
O2 C2 O1 121.32(10)
O2 C2 C3 128.16(10)
O1 C2 C3 110.50(9)
C19 C3 C4 115.89(9)
C19 C3 C2 110.32(9)
C4 C3 C2 100.32(8)
C19 C3 C13 109.53(8)
C4 C3 C13 111.01(9)
C2 C3 C13 109.35(9)
C5 C4 C3 103.88(9)
C5 C4 H4A 111.0
C3 C4 H4A 111.0
C5 C4 H4B 111.0
C3 C4 H4B 111.0
H4A C4 H4B 109.0
O1 C5 C6 109.08(9)
O1 C5 C4 102.91(8)
C6 C5 C4 113.80(10)
O1 C5 H5 110.3
C6 C5 H5 110.3
C4 C5 H5 110.3
C7 C6 C5 126.84(11)
C7 C6 H6 116.6
C5 C6 H6 116.6
C6 C7 C8 126.41(11)
C6 C7 C12 120.34(11)
C8 C7 C12 113.24(10)
C7 C8 C9 111.50(10)
C7 C8 H8A 109.3
C9 C8 H8A 109.3
C7 C8 H8B 109.3
C9 C8 H8B 109.3
H8A C8 H8B 108.0
C10 C9 C8 111.40(11)
C10 C9 H9A 109.3
C8 C9 H9A 109.3
C10 C9 H9B 109.3
C8 C9 H9B 109.3
H9A C9 H9B 108.0
C11 C10 C9 111.31(10)
C11 C10 H10A 109.4
C9 C10 H10A 109.4
C11 C10 H10B 109.4
C9 C10 H10B 109.4
H10A C10 H10B 108.0
C10 C11 C12 110.79(10)
C10 C11 H11A 109.5
C12 C11 H11A 109.5
C10 C11 H11B 109.5
C12 C11 H11B 109.5
H11A C11 H11B 108.1
C7 C12 C11 111.16(10)
C7 C12 H12A 109.4
C11 C12 H12A 109.4
C7 C12 H12B 109.4
C11 C12 H12B 109.4
H12A C12 H12B 108.0
C18 C13 C14 118.52(10)
C18 C13 C3 123.45(10)
C14 C13 C3 118.01(10)
C15 C14 C13 120.70(11)
C15 C14 H14 119.6
C13 C14 H14 119.6
C14 C15 C16 120.29(11)
C14 C15 H15 119.9
C16 C15 H15 119.9
C17 C16 C15 119.59(10)
C17 C16 H16 120.2
C15 C16 H16 120.2
C16 C17 C18 120.25(11)
C16 C17 H17 119.9
C18 C17 H17 119.9
C13 C18 C17 120.63(11)
C13 C18 H18 119.7
C17 C18 H18 119.7
C20 C19 C24 118.55(10)
C20 C19 C3 122.61(10)
C24 C19 C3 118.83(10)
C19 C20 C21 120.40(11)
C19 C20 H20 119.8
C21 C20 H20 119.8
C22 C21 C20 120.58(11)
C22 C21 H21 119.7
C20 C21 H21 119.7
C21 C22 C23 119.42(11)
C21 C22 H22 120.3
C23 C22 H22 120.3
C22 C23 C24 120.25(12)
C22 C23 H23 119.9
C24 C23 H23 119.9
C23 C24 C19 120.78(11)
C23 C24 H24 119.6
C19 C24 H24 119.6

loop_
_geom_bond_atom_site_label_1
_geom_bond_atom_site_label_2
_geom_bond_distance
O1 C2 1.3474(14)
O1 C5 1.4802(14)
C2 O2 1.2020(14)
C2 C3 1.5393(15)
C3 C19 1.5315(15)
C3 C4 1.5372(15)
C3 C13 1.5406(15)
C4 C5 1.5222(16)
C4 H4A 0.9900
C4 H4B 0.9900
C5 C6 1.4935(16)
C5 H5 1.0000
C6 C7 1.3325(17)
C6 H6 0.9500
C7 C8 1.5056(17)
C7 C12 1.5084(16)
C8 C9 1.5338(18)
C8 H8A 0.9900
C8 H8B 0.9900
C9 C10 1.5244(19)
C9 H9A 0.9900
C9 H9B 0.9900
C10 C11 1.5231(18)
C10 H10A 0.9900
C10 H10B 0.9900
C11 C12 1.5307(17)
C11 H11A 0.9900
C11 H11B 0.9900
C12 H12A 0.9900
C12 H12B 0.9900
C13 C18 1.3908(16)
C13 C14 1.3978(16)
C14 C15 1.3854(16)
C14 H14 0.9500
C15 C16 1.3885(18)
C15 H15 0.9500
C16 C17 1.3810(18)
C16 H16 0.9500
C17 C18 1.3950(17)
C17 H17 0.9500
C18 H18 0.9500
C19 C20 1.3886(16)
C19 C24 1.3969(16)
C20 C21 1.3942(17)
C20 H20 0.9500
C21 C22 1.3808(19)
C21 H21 0.9500
C22 C23 1.3851(19)
C22 H22 0.9500
C23 C24 1.3865(17)
C23 H23 0.9500
C24 H24 0.9500

loop_
_geom_torsion_atom_site_label_1
_geom_torsion_atom_site_label_2
_geom_torsion_atom_site_label_3
_geom_torsion_atom_site_label_4
_geom_torsion
C5 O1 C2 O2 177.86(10)
C5 O1 C2 C3 -0.95(12)
O2 C2 C3 C19 38.84(15)
O1 C2 C3 C19 -142.45(9)
O2 C2 C3 C4 161.57(11)
O1 C2 C3 C4 -19.72(11)
O2 C2 C3 C13 -81.68(14)
O1 C2 C3 C13 97.03(10)
C19 C3 C4 C5 150.41(9)
C2 C3 C4 C5 31.68(10)
C13 C3 C4 C5 -83.83(10)
C2 O1 C5 C6 142.78(9)
C2 O1 C5 C4 21.62(11)
C3 C4 C5 O1 -33.12(10)
C3 C4 C5 C6 -151.01(9)
O1 C5 C6 C7 100.37(14)
C4 C5 C6 C7 -145.37(12)
C5 C6 C7 C8 -1.5(2)
C5 C6 C7 C12 177.68(11)
C6 C7 C8 C9 126.18(13)
C12 C7 C8 C9 -53.01(14)
C7 C8 C9 C10 52.95(14)
C8 C9 C10 C11 -55.12(15)
C9 C10 C11 C12 56.18(14)
C6 C7 C12 C11 -125.03(12)
C8 C7 C12 C11 54.22(14)
C10 C11 C12 C7 -55.15(14)
C19 C3 C13 C18 -112.87(11)
C4 C3 C13 C18 117.89(11)
C2 C3 C13 C18 8.13(14)
C19 C3 C13 C14 65.55(12)
C4 C3 C13 C14 -63.68(12)
C2 C3 C13 C14 -173.45(9)
C18 C13 C14 C15 0.18(16)
C3 C13 C14 C15 -178.32(10)
C13 C14 C15 C16 -0.72(17)
C14 C15 C16 C17 0.47(17)
C15 C16 C17 C18 0.31(17)
C14 C13 C18 C17 0.60(16)
C3 C13 C18 C17 179.02(10)
C16 C17 C18 C13 -0.85(17)
C4 C3 C19 C20 0.97(15)
C2 C3 C19 C20 114.05(11)
C13 C3 C19 C20 -125.54(11)
C4 C3 C19 C24 -178.97(10)
C2 C3 C19 C24 -65.89(12)
C13 C3 C19 C24 54.52(13)
C24 C19 C20 C21 0.75(16)
C3 C19 C20 C21 -179.19(10)
C19 C20 C21 C22 0.34(17)
C20 C21 C22 C23 -0.82(17)
C21 C22 C23 C24 0.20(18)
C22 C23 C24 C19 0.91(18)
C20 C19 C24 C23 -1.37(17)
C3 C19 C24 C23 178.57(10)
